data_9009776
loop_
_publ_author_name
'Vanderah, T. A.'
'Wong-Ng W'
'Toby, B. H.'
'Browning, V. M.'
'Shull, R. D.'
'Geyer, R. G.'
'Roth, R. S.'

_publ_section_title
;
 Characterization of ternary compounds in the BaO:Fe2O3:TiO2
 system: Ba6Fe45Ti17O106 and BaFe11Ti3O23
 Note: data from single-crystal X-ray diffraction
;
_journal_name_full 'Journal of Solid State Chemistry'
_journal_page_first 182
_journal_page_last 197
_journal_paper_doi 10.1006/jssc.1999.8075
_journal_volume 143
_journal_year 1999
_chemical_formula_structural BaFe11Ti3O23
_chemical_formula_sum 'Ba Fe11.04 O23 Ti2.96'
_space_group_IT_number 15
_symmetry_space_group_name_Hall '-C 2yc'
_symmetry_space_group_name_H-M 'C 1 2/c 1'
_cell_angle_alpha 90
_cell_angle_beta 105.62
_cell_angle_gamma 90
_cell_length_a 19.561
_cell_length_b 8.6614
_cell_length_c 10.120
_cell_formula_units_Z 4
_cell_volume 1651.265
_database_code_amcsd 0013968
_exptl_crystal_density_diffrn 5.083
_cod_original_formula_sum 'Ba Fe11.04 Ti2.96 O23'
_cod_database_code 9009776
_amcsd_formula_title BaFe11Ti3O23

loop_
_space_group_symop_operation_xyz
x,y,z
1/2+x,1/2+y,z
x,-y,1/2+z
1/2+x,1/2-y,1/2+z
-x,y,1/2-z
1/2-x,1/2+y,1/2-z
-x,-y,-z
1/2-x,1/2-y,-z

loop_
_atom_site_aniso_label
_atom_site_aniso_U_11
_atom_site_aniso_U_22
_atom_site_aniso_U_33
_atom_site_aniso_U_12
_atom_site_aniso_U_13
_atom_site_aniso_U_23
Ba 0.00460 0.01500 0.00930 0.00000 0.00370 0.00000
FeM1 0.00630 0.00600 0.00740 -0.00080 0.00340 -0.00050
TiM1 0.00630 0.00600 0.00740 -0.00080 0.00340 -0.00050
FeM2 0.00510 0.00600 0.00680 0.00070 0.00340 -0.00030
TiM2 0.00510 0.00600 0.00680 0.00070 0.00340 -0.00030
FeM3 0.00460 0.00750 0.00730 -0.00060 0.00250 -0.00040
TiM3 0.00460 0.00750 0.00730 -0.00060 0.00250 -0.00040
FeM4 0.00440 0.00530 0.00620 0.00020 0.00220 -0.00080
TiM4 0.00440 0.00530 0.00620 0.00020 0.00220 -0.00080
FeM5 0.00300 0.00480 0.00700 0.00000 0.00140 0.00030
TiM5 0.00300 0.00480 0.00700 0.00000 0.00140 0.00030
FeM6 0.00270 0.00830 0.00480 -0.00030 0.00200 -0.00100
TiM6 0.00270 0.00830 0.00480 -0.00030 0.00200 -0.00100
Fe7 0.01050 0.01400 0.01490 0.00390 0.00710 0.00290

loop_
_atom_site_label
_atom_site_fract_x
_atom_site_fract_y
_atom_site_fract_z
_atom_site_occupancy
_atom_site_U_iso_or_equiv
Ba 0.00000 0.32589 0.25000 1.00000 0.00930
FeM1 0.06483 0.00640 0.44697 0.65000 0.00620
TiM1 0.06483 0.00640 0.44697 0.35000 0.00620
FeM2 -0.06677 0.63680 0.03491 0.72000 0.00560
TiM2 -0.06677 0.63680 0.03491 0.28000 0.00560
FeM3 -0.06724 0.81820 0.30542 0.63000 0.00630
TiM3 -0.06724 0.81820 0.30542 0.37000 0.00630
FeM4 0.31749 0.00090 0.22908 0.91000 0.00510
TiM4 0.31749 0.00090 0.22908 0.09000 0.00510
FeM5 0.17535 0.15330 0.24214 0.77000 0.00490
TiM5 0.17535 0.15330 0.24214 0.23000 0.00490
FeM6 0.18065 0.31230 0.51944 0.84000 0.00510
TiM6 0.18065 0.31230 0.51944 0.16000 0.00510
Fe7 0.28509 0.34930 0.07460 1.00000 0.01240
O1 0.23700 0.32340 0.37680 1.00000 0.00510
O2 0.12540 0.15860 0.39440 1.00000 0.00670
O3 0.24530 0.15530 0.12420 1.00000 0.00590
O4 -0.13070 0.67050 0.34240 1.00000 0.00620
O5 -0.12570 0.49020 0.09610 1.00000 0.00580
O6 -0.11600 0.82340 0.10430 1.00000 0.00460
O7 0.25400 0.02040 0.35880 1.00000 0.00620
O8 0.12420 0.33490 0.15160 1.00000 0.00530
O9 0.00100 0.16660 0.50990 1.00000 0.00730
O10 0.00000 0.66930 0.25000 1.00000 0.00800
O11 0.00000 -0.01760 0.25000 1.00000 0.00700
O12 0.00000 0.50000 0.50000 1.00000 0.00800
O13 0.11910 0.00710 0.64900 1.00000 0.00680

loop_
_cod_related_entry_id
_cod_related_entry_database
_cod_related_entry_code
1 AMCSD 0013968
